data_7710834
loop_
_publ_author_name
'Jiang, Wen'
'Zhang, Lijun'
'Zhang, Lixin'

_publ_section_title
;
 Reactivity of Mixed Methyl-Aminobenzyl Guanidinate Lutetium Complex
 towards iPrN=C=NiPr, CS2 and Ph2PH
;
_journal_name_full 'Dalton Transactions'
_journal_paper_doi 10.1039/D2DT02008D
_journal_year 2022
_chemical_formula_sum 'C30 H38.5 Lu0.5 N1.5 O P0.5'
_chemical_formula_weight 539.09
_space_group_crystal_system triclinic
_space_group_IT_number 2
_space_group_name_Hall '-P 1'
_space_group_name_H-M_alt 'P -1'
_atom_sites_solution_hydrogens geom
_audit_creation_method SHELXL-2016/6
_audit_update_record
;
2022-07-26 deposited with the CCDC.	2022-07-28 downloaded from the CCDC.
;
_cell_angle_alpha 99.226(2)
_cell_angle_beta 102.621(2)
_cell_angle_gamma 100.950(2)
_cell_formula_units_Z 4
_cell_length_a 11.4744(5)
_cell_length_b 15.9967(7)
_cell_length_c 16.4196(7)
_cell_measurement_reflns_used 9976
_cell_measurement_temperature 173(2)
_cell_measurement_theta_max 55.03
_cell_measurement_theta_min 3.12
_cell_volume 2822.7(2)
_computing_cell_refinement 'Bruker SAINT'
_computing_data_collection 'Bruker APEX2'
_computing_data_reduction 'Bruker SAINT'
_computing_molecular_graphics 'Bruker SHELXTL'
_computing_publication_material 'Bruker SHELXTL'
_computing_structure_refinement 'SHELXL-2016/6 (Sheldrick, 2016)'
_computing_structure_solution 'SHELXT 2014/5 (Sheldrick, 2014)'
_diffrn_ambient_temperature 173(2)
_diffrn_measured_fraction_theta_full 0.965
_diffrn_measured_fraction_theta_max 0.963
_diffrn_measurement_device_type 'Bruker APEX-II CCD'
_diffrn_measurement_method '\f and \w scans'
_diffrn_radiation_type GaK\a
_diffrn_radiation_wavelength 1.34138
_diffrn_reflns_av_R_equivalents 0.0718
_diffrn_reflns_av_unetI/netI 0.0669
_diffrn_reflns_Laue_measured_fraction_full 0.965
_diffrn_reflns_Laue_measured_fraction_max 0.963
_diffrn_reflns_limit_h_max 14
_diffrn_reflns_limit_h_min -13
_diffrn_reflns_limit_k_max 19
_diffrn_reflns_limit_k_min -19
_diffrn_reflns_limit_l_max 19
_diffrn_reflns_limit_l_min -20
_diffrn_reflns_number 31302
_diffrn_reflns_point_group_measured_fraction_full 0.965
_diffrn_reflns_point_group_measured_fraction_max 0.963
_diffrn_reflns_theta_full 53.594
_diffrn_reflns_theta_max 55.029
_diffrn_reflns_theta_min 3.859
_exptl_absorpt_coefficient_mu 2.585
_exptl_absorpt_correction_T_max 0.112
_exptl_absorpt_correction_T_min 0.035
_exptl_absorpt_correction_type multi-scan
_exptl_absorpt_process_details sadabs
_exptl_crystal_colour colourless
_exptl_crystal_density_diffrn 1.269
_exptl_crystal_description block
_exptl_crystal_F_000 1120
_exptl_crystal_size_max 0.100
_exptl_crystal_size_mid 0.100
_exptl_crystal_size_min 0.080
_refine_diff_density_max 1.649
_refine_diff_density_min -1.155
_refine_diff_density_rms 0.138
_refine_ls_extinction_method none
_refine_ls_goodness_of_fit_ref 1.070
_refine_ls_hydrogen_treatment constr
_refine_ls_matrix_type full
_refine_ls_number_parameters 568
_refine_ls_number_reflns 10365
_refine_ls_number_restraints 12
_refine_ls_restrained_S_all 1.070
_refine_ls_R_factor_all 0.0927
_refine_ls_R_factor_gt 0.0838
_refine_ls_shift/su_max 0.000
_refine_ls_shift/su_mean 0.000
_refine_ls_structure_factor_coef Fsqd
_refine_ls_weighting_details 'w=1/[\s^2^(Fo^2^)+(0.1321P)^2^+9.0046P] where P=(Fo^2^+2Fc^2^)/3'
_refine_ls_weighting_scheme calc
_refine_ls_wR_factor_gt 0.2340
_refine_ls_wR_factor_ref 0.2410
_reflns_Friedel_coverage 0.000
_reflns_number_gt 9020
_reflns_number_total 10365
_reflns_threshold_expression 'I > 2\s(I)'
_cod_data_source_file d2dt02008d2.cif
_cod_data_source_block platon_sq
_cod_original_formula_sum 'C30 H38.50 Lu0.50 N1.50 O P0.50'
_cod_database_code 7710834
_shelx_shelxl_version_number 2016/6
_shelx_space_group_comment
; 
The symmetry employed for this shelxl refinement is uniquely defined 
by the following loop, which should always be used as a source of 
symmetry information in preference to the above space-group names. 
They are only intended as comments. 
;
_shelx_estimated_absorpt_t_min 0.782
_shelx_estimated_absorpt_t_max 0.820

loop_
_space_group_symop_operation_xyz
'x, y, z'
'-x, -y, -z'

loop_
_atom_site_label
_atom_site_type_symbol
_atom_site_fract_x
_atom_site_fract_y
_atom_site_fract_z
_atom_site_U_iso_or_equiv
_atom_site_adp_type
_atom_site_occupancy
_atom_site_site_symmetry_order
_atom_site_calc_flag
_atom_site_refinement_flags_posn
_atom_site_refinement_flags_adp
_atom_site_refinement_flags_occupancy
_atom_site_disorder_assembly
_atom_site_disorder_group
Lu1 Lu 0.03611(4) 0.60057(2) 0.07037(2) 0.03052(17) Uani 1 1 d . . . . .
C1 C -0.1216(9) 0.6174(7) 0.1366(7) 0.082(2) Uani 1 1 d . . . . .
H1A H -0.198096 0.610742 0.092940 0.123 Uiso 1 1 calc R U . . .
H1B H -0.099998 0.675432 0.173687 0.123 Uiso 1 1 calc R U . . .
H1C H -0.132697 0.573007 0.170772 0.123 Uiso 1 1 calc R U . . .
C2 C 0.1196(9) 0.4243(5) 0.1212(5) 0.068(2) Uani 1 1 d . . . . .
H2A H 0.200790 0.419915 0.111955 0.081 Uiso 1 1 calc R U . . .
H2B H 0.069029 0.364336 0.111455 0.081 Uiso 1 1 calc R U . . .
C3 C 0.1368(9) 0.4694(6) 0.2128(5) 0.070(2) Uani 1 1 d . . . . .
H3A H 0.057071 0.478867 0.221338 0.084 Uiso 1 1 calc R U . . .
H3B H 0.194587 0.527058 0.225019 0.084 Uiso 1 1 calc R U . . .
C4 C 0.1870(10) 0.4145(6) 0.2743(5) 0.078(3) Uani 1 1 d . . . . .
H4A H 0.124010 0.360099 0.266213 0.094 Uiso 1 1 calc R U . . .
H4B H 0.259983 0.398273 0.259498 0.094 Uiso 1 1 calc R U . . .
C5 C 0.2220(11) 0.4592(6) 0.3660(6) 0.084(3) Uani 1 1 d . . . . .
H5A H 0.157216 0.489060 0.377176 0.101 Uiso 1 1 calc R U . . .
H5B H 0.299114 0.504280 0.377476 0.101 Uiso 1 1 calc R U . . .
C6 C 0.2864(9) 0.4623(6) 0.5432(6) 0.075(2) Uani 1 1 d . . . . .
C7 C 0.3867(10) 0.5339(8) 0.5598(7) 0.092(3) Uani 1 1 d . . . . .
H7 H 0.424935 0.546061 0.515802 0.110 Uiso 1 1 calc R U . . .
C8 C 0.4295(11) 0.5868(8) 0.6407(8) 0.096(3) Uani 1 1 d . . . . .
H8 H 0.498155 0.634648 0.651986 0.115 Uiso 1 1 calc R U . . .
C9 C 0.3758(12) 0.5718(9) 0.7031(7) 0.099(3) Uani 1 1 d . . . . .
H9 H 0.407400 0.608341 0.758389 0.119 Uiso 1 1 calc R U . . .
C10 C 0.2721(13) 0.5015(9) 0.6873(7) 0.100(4) Uani 1 1 d . . . . .
H10 H 0.233321 0.491264 0.731450 0.120 Uiso 1 1 calc R U . . .
C11 C 0.2281(11) 0.4483(8) 0.6072(6) 0.089(3) Uani 1 1 d . . . . .
H11 H 0.157542 0.401921 0.595764 0.107 Uiso 1 1 calc R U . . .
C12 C 0.0838(11) 0.3306(7) 0.4293(6) 0.087(3) Uani 1 1 d . . . . .
C13 C -0.0139(12) 0.3719(10) 0.4213(8) 0.108(4) Uani 1 1 d . . . . .
H13 H 0.002596 0.432931 0.424345 0.129 Uiso 1 1 calc R U . . .
C14 C -0.1316(13) 0.3274(14) 0.4094(9) 0.131(5) Uani 1 1 d . . . . .
H14 H -0.195823 0.357447 0.404495 0.158 Uiso 1 1 calc R U . . .
C15 C -0.1571(17) 0.2418(13) 0.4045(10) 0.127(5) Uani 1 1 d . U . . .
H15 H -0.240080 0.210980 0.394258 0.153 Uiso 1 1 calc R U . . .
C16 C -0.0666(17) 0.1976(10) 0.4141(9) 0.126(5) Uani 1 1 d . . . . .
H16 H -0.084592 0.137142 0.414056 0.151 Uiso 1 1 calc R U . . .
C17 C 0.0525(13) 0.2432(8) 0.4238(8) 0.105(4) Uani 1 1 d . . . . .
H17 H 0.115397 0.211888 0.426709 0.126 Uiso 1 1 calc R U . . .
C18 C 0.2105(6) 0.7567(5) 0.1126(5) 0.0537(16) Uani 1 1 d . . . . .
C19 C 0.3089(7) 0.6853(5) 0.2265(5) 0.0595(17) Uani 1 1 d . . . . .
C20 C 0.4053(8) 0.6431(6) 0.2192(6) 0.067(2) Uani 1 1 d . . . . .
C21 C 0.4836(9) 0.6366(6) 0.2939(7) 0.079(2) Uani 1 1 d . . . . .
H21 H 0.548968 0.608722 0.290294 0.095 Uiso 1 1 calc R U . . .
C22 C 0.4701(9) 0.6688(7) 0.3725(6) 0.082(3) Uani 1 1 d . . . . .
H22 H 0.527000 0.665061 0.422572 0.099 Uiso 1 1 calc R U . . .
C23 C 0.3757(10) 0.7061(7) 0.3789(6) 0.082(3) Uani 1 1 d . . . . .
H23 H 0.365889 0.726644 0.433979 0.099 Uiso 1 1 calc R U . . .
C24 C 0.2906(9) 0.7155(6) 0.3064(5) 0.071(2) Uani 1 1 d . . . . .
C25 C 0.1798(9) 0.7531(6) 0.3171(6) 0.076(2) Uani 1 1 d . . . . .
H25 H 0.136697 0.761682 0.260275 0.092 Uiso 1 1 calc R U . . .
C26 C 0.2160(12) 0.8392(7) 0.3792(8) 0.096(3) Uani 1 1 d . . . . .
H26A H 0.145197 0.865707 0.375249 0.145 Uiso 1 1 calc R U . . .
H26B H 0.282889 0.877854 0.365636 0.145 Uiso 1 1 calc R U . . .
H26C H 0.243510 0.830213 0.437352 0.145 Uiso 1 1 calc R U . . .
C27 C 0.0893(11) 0.6890(7) 0.3473(8) 0.099(3) Uani 1 1 d . . . . .
H27A H 0.130021 0.679566 0.402906 0.148 Uiso 1 1 calc R U . . .
H27B H 0.061902 0.633407 0.305706 0.148 Uiso 1 1 calc R U . . .
H27C H 0.018168 0.713067 0.352390 0.148 Uiso 1 1 calc R U . . .
C28 C 0.4201(10) 0.6050(8) 0.1309(7) 0.087(3) Uani 1 1 d . . . . .
H28 H 0.337480 0.592719 0.089710 0.104 Uiso 1 1 calc R U . . .
C29 C 0.5058(14) 0.6650(8) 0.0990(9) 0.113(4) Uani 1 1 d . U . . .
H29A H 0.474544 0.717073 0.092311 0.169 Uiso 1 1 calc R U . . .
H29B H 0.512765 0.635697 0.043682 0.169 Uiso 1 1 calc R U . . .
H29C H 0.586722 0.681849 0.139848 0.169 Uiso 1 1 calc R U . . .
C30 C 0.4612(13) 0.5165(8) 0.1269(9) 0.109(4) Uani 1 1 d . . . . .
H30A H 0.550341 0.528247 0.150139 0.163 Uiso 1 1 calc R U . . .
H30B H 0.439104 0.484634 0.067414 0.163 Uiso 1 1 calc R U . . .
H30C H 0.419835 0.481370 0.160586 0.163 Uiso 1 1 calc R U . . .
C31 C 0.0868(7) 0.7734(5) -0.0255(5) 0.0548(16) Uani 1 1 d . . . . .
C32 C 0.1525(7) 0.7619(5) -0.0881(5) 0.0588(17) Uani 1 1 d . . . . .
C33 C 0.1121(8) 0.7857(6) -0.1655(5) 0.068(2) Uani 1 1 d . . . . .
H33 H 0.155843 0.778002 -0.207951 0.081 Uiso 1 1 calc R U . . .
C34 C 0.0105(9) 0.8199(6) -0.1818(6) 0.072(2) Uani 1 1 d . . . . .
H34 H -0.016504 0.834558 -0.235491 0.086 Uiso 1 1 calc R U . . .
C35 C -0.0525(8) 0.8330(5) -0.1195(5) 0.0640(19) Uani 1 1 d . . . . .
H35 H -0.121031 0.858653 -0.130052 0.077 Uiso 1 1 calc R U . . .
C36 C -0.0166(7) 0.8089(5) -0.0421(5) 0.0584(17) Uani 1 1 d . . . . .
C37 C -0.0900(8) 0.8229(6) 0.0242(6) 0.071(2) Uani 1 1 d . . . . .
H37 H -0.050655 0.803804 0.076369 0.085 Uiso 1 1 calc R U . . .
C38 C -0.0907(10) 0.9193(6) 0.0490(7) 0.084(3) Uani 1 1 d . . . . .
H38A H -0.133549 0.938061 -0.000835 0.126 Uiso 1 1 calc R U . . .
H38B H -0.006037 0.954261 0.069418 0.126 Uiso 1 1 calc R U . . .
H38C H -0.133114 0.927353 0.094470 0.126 Uiso 1 1 calc R U . . .
C39 C -0.2211(10) 0.7710(7) -0.0087(8) 0.092(3) Uani 1 1 d . . . . .
H39A H -0.257493 0.783276 -0.064003 0.138 Uiso 1 1 calc R U . . .
H39B H -0.268181 0.787119 0.032022 0.138 Uiso 1 1 calc R U . . .
H39C H -0.223010 0.708691 -0.015486 0.138 Uiso 1 1 calc R U . . .
C40 C 0.2631(8) 0.7201(5) -0.0736(5) 0.0642(19) Uani 1 1 d . . . . .
H40 H 0.300020 0.731863 -0.010657 0.077 Uiso 1 1 calc R U . . .
C41 C 0.3632(9) 0.7571(7) -0.1145(7) 0.079(2) Uani 1 1 d . . . . .
H41A H 0.440774 0.744355 -0.087085 0.119 Uiso 1 1 calc R U . . .
H41B H 0.373101 0.820278 -0.107124 0.119 Uiso 1 1 calc R U . . .
H41C H 0.339911 0.730388 -0.175517 0.119 Uiso 1 1 calc R U . . .
C42 C 0.2230(10) 0.6229(6) -0.1050(7) 0.083(3) Uani 1 1 d . . . . .
H42A H 0.165878 0.598449 -0.073708 0.125 Uiso 1 1 calc R U . . .
H42B H 0.294920 0.597638 -0.095640 0.125 Uiso 1 1 calc R U . . .
H42C H 0.181927 0.609338 -0.166115 0.125 Uiso 1 1 calc R U . . .
C43 C 0.2456(8) 0.9152(5) 0.1120(6) 0.067(2) Uani 1 1 d . . . . .
H43A H 0.157478 0.896924 0.081223 0.080 Uiso 1 1 calc R U . . .
H43B H 0.292231 0.933407 0.071224 0.080 Uiso 1 1 calc R U . . .
C44 C 0.2643(8) 0.9930(5) 0.1846(6) 0.066(2) Uani 1 1 d . . . . .
C45 C 0.3496(9) 1.0683(6) 0.1913(7) 0.080(2) Uani 1 1 d . . . . .
H45 H 0.400734 1.070423 0.152882 0.095 Uiso 1 1 calc R U . . .
C46 C 0.3620(12) 1.1422(7) 0.2542(9) 0.101(4) Uani 1 1 d . . . . .
H46 H 0.421561 1.193943 0.258534 0.122 Uiso 1 1 calc R U . . .
C47 C 0.2903(14) 1.1397(8) 0.3078(8) 0.107(4) Uani 1 1 d . . . . .
H47 H 0.296481 1.190490 0.348863 0.128 Uiso 1 1 calc R U . . .
C48 C 0.2060(12) 1.0629(9) 0.3040(8) 0.102(3) Uani 1 1 d . . . . .
H48 H 0.157827 1.060358 0.344198 0.122 Uiso 1 1 calc R U . . .
C49 C 0.1933(10) 0.9916(7) 0.2421(7) 0.082(2) Uani 1 1 d . . . . .
H49 H 0.134259 0.939841 0.238605 0.098 Uiso 1 1 calc R U . . .
C50 C 0.4073(8) 0.8606(5) 0.2019(6) 0.068(2) Uani 1 1 d . . . . .
H50A H 0.431321 0.805828 0.210840 0.082 Uiso 1 1 calc R U . . .
H50B H 0.402178 0.892209 0.257522 0.082 Uiso 1 1 calc R U . . .
C51 C 0.5056(8) 0.9155(5) 0.1724(6) 0.067(2) Uani 1 1 d . . . . .
C52 C 0.5946(9) 0.9823(6) 0.2296(7) 0.083(3) Uani 1 1 d . . . . .
H52 H 0.592088 0.994588 0.287631 0.099 Uiso 1 1 calc R U . . .
C53 C 0.6868(10) 1.0312(7) 0.2040(8) 0.089(3) Uani 1 1 d . . . . .
H53 H 0.747694 1.076432 0.244456 0.106 Uiso 1 1 calc R U . . .
C54 C 0.6909(9) 1.0145(7) 0.1190(8) 0.085(3) Uani 1 1 d . . . . .
H54 H 0.753749 1.048400 0.100636 0.102 Uiso 1 1 calc R U . . .
C55 C 0.6044(9) 0.9497(6) 0.0632(7) 0.083(3) Uani 1 1 d . . . . .
H55 H 0.606986 0.938001 0.005133 0.100 Uiso 1 1 calc R U . . .
C56 C 0.5127(9) 0.9001(6) 0.0880(6) 0.079(2) Uani 1 1 d . . . . .
H56 H 0.453144 0.854544 0.046982 0.095 Uiso 1 1 calc R U . . .
N1 N 0.1115(6) 0.7358(4) 0.0473(4) 0.0561(14) Uani 1 1 d . . . . .
N2 N 0.2251(6) 0.6884(4) 0.1500(4) 0.0574(14) Uani 1 1 d . . . . .
N3 N 0.2855(6) 0.8390(4) 0.1416(4) 0.0603(15) Uani 1 1 d . . . . .
O1 O 0.0623(5) 0.4680(3) 0.0608(3) 0.0609(12) Uani 1 1 d . . . . .
P1 P 0.2434(2) 0.38648(16) 0.43890(15) 0.0763(6) Uani 1 1 d . . . . .

loop_
_atom_site_aniso_label
_atom_site_aniso_U_11
_atom_site_aniso_U_22
_atom_site_aniso_U_33
_atom_site_aniso_U_23
_atom_site_aniso_U_13
_atom_site_aniso_U_12
Lu1 0.0353(3) 0.0284(2) 0.0285(3) 0.00949(16) 0.00841(17) 0.00593(17)
C1 0.079(6) 0.083(6) 0.088(6) 0.015(5) 0.031(5) 0.022(5)
C2 0.081(5) 0.057(4) 0.060(4) 0.019(3) 0.003(4) 0.018(4)
C3 0.080(5) 0.064(5) 0.061(5) 0.020(4) 0.010(4) 0.011(4)
C4 0.100(7) 0.067(5) 0.059(5) 0.024(4) 0.003(4) 0.008(5)
C5 0.111(7) 0.076(6) 0.056(5) 0.020(4) 0.005(5) 0.012(5)
C6 0.091(6) 0.082(6) 0.061(5) 0.021(4) 0.018(4) 0.039(5)
C7 0.083(6) 0.108(8) 0.080(6) 0.005(6) 0.021(5) 0.024(6)
C8 0.089(7) 0.094(7) 0.094(8) 0.000(6) 0.017(6) 0.023(6)
C9 0.111(9) 0.109(9) 0.075(6) -0.001(6) 0.017(6) 0.045(7)
C10 0.132(10) 0.113(9) 0.074(6) 0.021(6) 0.040(6) 0.058(8)
C11 0.103(7) 0.093(7) 0.071(6) 0.016(5) 0.023(5) 0.023(6)
C12 0.104(7) 0.096(7) 0.057(5) 0.012(5) 0.012(5) 0.029(6)
C13 0.096(8) 0.123(9) 0.107(9) 0.037(7) 0.012(7) 0.037(7)
C14 0.089(9) 0.200(18) 0.110(10) 0.046(11) 0.014(7) 0.046(10)
C15 0.124(8) 0.138(9) 0.110(8) 0.016(7) 0.034(7) 0.011(7)
C16 0.149(13) 0.099(9) 0.111(10) 0.002(7) 0.043(9) -0.006(9)
C17 0.118(10) 0.092(8) 0.101(8) 0.008(6) 0.030(7) 0.023(7)
C18 0.050(4) 0.055(4) 0.057(4) 0.014(3) 0.014(3) 0.013(3)
C19 0.061(4) 0.056(4) 0.060(4) 0.017(3) 0.011(3) 0.013(3)
C20 0.063(5) 0.067(5) 0.072(5) 0.019(4) 0.015(4) 0.015(4)
C21 0.067(5) 0.078(6) 0.091(7) 0.025(5) 0.009(5) 0.019(4)
C22 0.078(6) 0.091(7) 0.072(6) 0.023(5) 0.001(5) 0.023(5)
C23 0.102(7) 0.083(6) 0.058(5) 0.016(4) 0.012(5) 0.020(5)
C24 0.087(6) 0.063(5) 0.058(5) 0.014(4) 0.011(4) 0.016(4)
C25 0.086(6) 0.076(5) 0.067(5) 0.010(4) 0.022(4) 0.022(5)
C26 0.117(9) 0.079(6) 0.101(8) 0.014(6) 0.045(7) 0.027(6)
C27 0.107(8) 0.087(7) 0.102(8) 0.006(6) 0.040(7) 0.019(6)
C28 0.075(6) 0.114(8) 0.081(6) 0.028(6) 0.018(5) 0.041(6)
C29 0.134(10) 0.096(8) 0.125(9) 0.029(7) 0.061(8) 0.033(7)
C30 0.126(10) 0.085(7) 0.120(10) 0.014(7) 0.044(8) 0.027(7)
C31 0.058(4) 0.048(4) 0.056(4) 0.014(3) 0.012(3) 0.009(3)
C32 0.061(4) 0.054(4) 0.061(4) 0.012(3) 0.017(3) 0.009(3)
C33 0.078(5) 0.068(5) 0.059(4) 0.013(4) 0.020(4) 0.019(4)
C34 0.082(6) 0.066(5) 0.064(5) 0.024(4) 0.008(4) 0.014(4)
C35 0.068(5) 0.059(4) 0.063(5) 0.017(4) 0.010(4) 0.014(4)
C36 0.064(4) 0.051(4) 0.061(4) 0.015(3) 0.017(3) 0.011(3)
C37 0.079(5) 0.069(5) 0.078(5) 0.024(4) 0.029(4) 0.033(4)
C38 0.093(7) 0.076(6) 0.089(7) 0.014(5) 0.028(5) 0.033(5)
C39 0.081(6) 0.087(7) 0.116(8) 0.022(6) 0.039(6) 0.024(5)
C40 0.064(5) 0.066(5) 0.064(5) 0.010(4) 0.020(4) 0.016(4)
C41 0.075(6) 0.082(6) 0.088(6) 0.016(5) 0.033(5) 0.019(5)
C42 0.088(6) 0.073(6) 0.094(7) 0.012(5) 0.029(5) 0.027(5)
C43 0.068(5) 0.057(4) 0.073(5) 0.015(4) 0.015(4) 0.011(4)
C44 0.067(5) 0.054(4) 0.072(5) 0.009(4) 0.009(4) 0.017(4)
C45 0.081(6) 0.059(5) 0.093(7) 0.014(4) 0.016(5) 0.014(4)
C46 0.103(8) 0.063(6) 0.114(9) 0.000(6) 0.002(7) 0.009(5)
C47 0.133(10) 0.082(7) 0.094(8) -0.012(6) 0.016(7) 0.041(7)
C48 0.118(9) 0.111(9) 0.088(7) 0.014(6) 0.036(7) 0.051(8)
C49 0.086(6) 0.077(6) 0.087(6) 0.015(5) 0.028(5) 0.029(5)
C50 0.068(5) 0.059(4) 0.074(5) 0.016(4) 0.012(4) 0.010(4)
C51 0.064(5) 0.055(4) 0.078(5) 0.013(4) 0.012(4) 0.012(3)
C52 0.079(6) 0.073(6) 0.084(6) 0.016(5) 0.007(5) 0.006(5)
C53 0.077(6) 0.073(6) 0.098(7) 0.009(5) 0.014(5) -0.006(5)
C54 0.075(6) 0.073(6) 0.112(8) 0.021(5) 0.034(5) 0.019(5)
C55 0.072(6) 0.077(6) 0.097(7) 0.007(5) 0.032(5) 0.006(5)
C56 0.085(6) 0.068(5) 0.080(6) 0.010(4) 0.029(5) 0.007(4)
N1 0.059(3) 0.051(3) 0.058(3) 0.013(3) 0.017(3) 0.011(3)
N2 0.063(4) 0.054(3) 0.056(3) 0.015(3) 0.012(3) 0.016(3)
N3 0.059(4) 0.053(3) 0.067(4) 0.016(3) 0.015(3) 0.008(3)
O1 0.063(3) 0.063(3) 0.056(3) 0.018(2) 0.009(2) 0.016(2)
P1 0.0912(16) 0.0762(14) 0.0633(13) 0.0167(10) 0.0146(11) 0.0283(12)

loop_
_atom_type_symbol
_atom_type_description
_atom_type_scat_dispersion_real
_atom_type_scat_dispersion_imag
_atom_type_scat_source
C C 0.0137 0.0067 'International Tables Vol C Tables 4.2.6.8 and 6.1.1.4'
H H 0.0000 0.0000 'International Tables Vol C Tables 4.2.6.8 and 6.1.1.4'
Lu Lu -21.3766 3.7544 'International Tables Vol C Tables 4.2.6.8 and 6.1.1.4'
N N 0.0241 0.0134 'International Tables Vol C Tables 4.2.6.8 and 6.1.1.4'
O O 0.0389 0.0241 'International Tables Vol C Tables 4.2.6.8 and 6.1.1.4'
P P 0.2543 0.3332 'International Tables Vol C Tables 4.2.6.8 and 6.1.1.4'

loop_
_geom_angle_atom_site_label_1
_geom_angle_atom_site_label_2
_geom_angle_atom_site_label_3
_geom_angle
_geom_angle_site_symmetry_1
_geom_angle_site_symmetry_3
_geom_angle_publ_flag
O1 Lu1 O1 74.6(2) . 2_565 ?
O1 Lu1 N1 144.2(2) . . ?
O1 Lu1 N1 100.2(2) 2_565 . ?
O1 Lu1 N2 104.5(2) . . ?
O1 Lu1 N2 141.5(2) 2_565 . ?
N1 Lu1 N2 57.5(2) . . ?
O1 Lu1 C1 110.5(3) . . ?
O1 Lu1 C1 103.6(3) 2_565 . ?
N1 Lu1 C1 105.2(3) . . ?
N2 Lu1 C1 112.2(3) . . ?
O1 Lu1 C18 129.2(2) . . ?
O1 Lu1 C18 124.5(2) 2_565 . ?
N1 Lu1 C18 28.5(2) . . ?
N2 Lu1 C18 29.2(2) . . ?
C1 Lu1 C18 109.0(3) . . ?
O1 Lu1 Lu1 37.43(13) . 2_565 ?
O1 Lu1 Lu1 37.15(14) 2_565 2_565 ?
N1 Lu1 Lu1 128.32(15) . 2_565 ?
N2 Lu1 Lu1 130.57(16) . 2_565 ?
C1 Lu1 Lu1 111.6(3) . 2_565 ?
C18 Lu1 Lu1 138.84(15) . 2_565 ?
Lu1 C1 H1A 109.5 . . ?
Lu1 C1 H1B 109.5 . . ?
H1A C1 H1B 109.5 . . ?
Lu1 C1 H1C 109.5 . . ?
H1A C1 H1C 109.5 . . ?
H1B C1 H1C 109.5 . . ?
O1 C2 C3 113.2(7) . . ?
O1 C2 H2A 108.9 . . ?
C3 C2 H2A 108.9 . . ?
O1 C2 H2B 108.9 . . ?
C3 C2 H2B 108.9 . . ?
H2A C2 H2B 107.8 . . ?
C2 C3 C4 110.6(7) . . ?
C2 C3 H3A 109.5 . . ?
C4 C3 H3A 109.5 . . ?
C2 C3 H3B 109.5 . . ?
C4 C3 H3B 109.5 . . ?
H3A C3 H3B 108.1 . . ?
C5 C4 C3 114.1(8) . . ?
C5 C4 H4A 108.7 . . ?
C3 C4 H4A 108.7 . . ?
C5 C4 H4B 108.7 . . ?
C3 C4 H4B 108.7 . . ?
H4A C4 H4B 107.6 . . ?
C4 C5 P1 113.7(7) . . ?
C4 C5 H5A 108.8 . . ?
P1 C5 H5A 108.8 . . ?
C4 C5 H5B 108.8 . . ?
P1 C5 H5B 108.8 . . ?
H5A C5 H5B 107.7 . . ?
C11 C6 C7 119.2(9) . . ?
C11 C6 P1 122.4(8) . . ?
C7 C6 P1 118.3(8) . . ?
C8 C7 C6 119.6(11) . . ?
C8 C7 H7 120.2 . . ?
C6 C7 H7 120.2 . . ?
C9 C8 C7 121.2(12) . . ?
C9 C8 H8 119.4 . . ?
C7 C8 H8 119.4 . . ?
C8 C9 C10 120.3(11) . . ?
C8 C9 H9 119.8 . . ?
C10 C9 H9 119.8 . . ?
C11 C10 C9 119.3(11) . . ?
C11 C10 H10 120.3 . . ?
C9 C10 H10 120.3 . . ?
C10 C11 C6 120.3(12) . . ?
C10 C11 H11 119.9 . . ?
C6 C11 H11 119.9 . . ?
C17 C12 C13 115.4(12) . . ?
C17 C12 P1 120.7(10) . . ?
C13 C12 P1 123.8(10) . . ?
C14 C13 C12 122.1(14) . . ?
C14 C13 H13 119.0 . . ?
C12 C13 H13 119.0 . . ?
C15 C14 C13 120.1(16) . . ?
C15 C14 H14 119.9 . . ?
C13 C14 H14 119.9 . . ?
C14 C15 C16 121.1(16) . . ?
C14 C15 H15 119.4 . . ?
C16 C15 H15 119.4 . . ?
C15 C16 C17 118.2(15) . . ?
C15 C16 H16 120.9 . . ?
C17 C16 H16 120.9 . . ?
C12 C17 C16 123.0(14) . . ?
C12 C17 H17 118.5 . . ?
C16 C17 H17 118.5 . . ?
N1 C18 N2 111.9(6) . . ?
N1 C18 N3 123.9(7) . . ?
N2 C18 N3 124.1(7) . . ?
N1 C18 Lu1 55.5(4) . . ?
N2 C18 Lu1 56.9(4) . . ?
N3 C18 Lu1 170.8(5) . . ?
C24 C19 C20 120.8(7) . . ?
C24 C19 N2 121.2(7) . . ?
C20 C19 N2 117.7(7) . . ?
C21 C20 C19 117.7(8) . . ?
C21 C20 C28 121.8(8) . . ?
C19 C20 C28 120.5(7) . . ?
C22 C21 C20 122.2(9) . . ?
C22 C21 H21 118.9 . . ?
C20 C21 H21 118.9 . . ?
C23 C22 C21 119.7(9) . . ?
C23 C22 H22 120.1 . . ?
C21 C22 H22 120.1 . . ?
C22 C23 C24 122.3(9) . . ?
C22 C23 H23 118.9 . . ?
C24 C23 H23 118.9 . . ?
C19 C24 C23 117.1(9) . . ?
C19 C24 C25 122.7(8) . . ?
C23 C24 C25 120.1(8) . . ?
C26 C25 C27 108.8(8) . . ?
C26 C25 C24 112.8(8) . . ?
C27 C25 C24 110.3(8) . . ?
C26 C25 H25 108.3 . . ?
C27 C25 H25 108.3 . . ?
C24 C25 H25 108.3 . . ?
C25 C26 H26A 109.5 . . ?
C25 C26 H26B 109.5 . . ?
H26A C26 H26B 109.5 . . ?
C25 C26 H26C 109.5 . . ?
H26A C26 H26C 109.5 . . ?
H26B C26 H26C 109.5 . . ?
C25 C27 H27A 109.5 . . ?
C25 C27 H27B 109.5 . . ?
H27A C27 H27B 109.5 . . ?
C25 C27 H27C 109.5 . . ?
H27A C27 H27C 109.5 . . ?
H27B C27 H27C 109.5 . . ?
C29 C28 C20 114.1(10) . . ?
C29 C28 C30 108.1(10) . . ?
C20 C28 C30 113.2(9) . . ?
C29 C28 H28 107.0 . . ?
C20 C28 H28 107.0 . . ?
C30 C28 H28 107.0 . . ?
C28 C29 H29A 109.5 . . ?
C28 C29 H29B 109.5 . . ?
H29A C29 H29B 109.5 . . ?
C28 C29 H29C 109.5 . . ?
H29A C29 H29C 109.5 . . ?
H29B C29 H29C 109.5 . . ?
C28 C30 H30A 109.5 . . ?
C28 C30 H30B 109.5 . . ?
H30A C30 H30B 109.5 . . ?
C28 C30 H30C 109.5 . . ?
H30A C30 H30C 109.5 . . ?
H30B C30 H30C 109.5 . . ?
C36 C31 C32 119.6(7) . . ?
C36 C31 N1 119.4(7) . . ?
C32 C31 N1 120.1(7) . . ?
C33 C32 C31 118.8(7) . . ?
C33 C32 C40 120.1(7) . . ?
C31 C32 C40 121.1(7) . . ?
C34 C33 C32 121.5(8) . . ?
C34 C33 H33 119.2 . . ?
C32 C33 H33 119.2 . . ?
C33 C34 C35 119.7(8) . . ?
C33 C34 H34 120.2 . . ?
C35 C34 H34 120.2 . . ?
C36 C35 C34 120.7(8) . . ?
C36 C35 H35 119.7 . . ?
C34 C35 H35 119.7 . . ?
C35 C36 C31 119.7(7) . . ?
C35 C36 C37 119.0(7) . . ?
C31 C36 C37 121.3(7) . . ?
C39 C37 C36 111.6(8) . . ?
C39 C37 C38 108.4(8) . . ?
C36 C37 C38 111.0(7) . . ?
C39 C37 H37 108.6 . . ?
C36 C37 H37 108.6 . . ?
C38 C37 H37 108.6 . . ?
C37 C38 H38A 109.5 . . ?
C37 C38 H38B 109.5 . . ?
H38A C38 H38B 109.5 . . ?
C37 C38 H38C 109.5 . . ?
H38A C38 H38C 109.5 . . ?
H38B C38 H38C 109.5 . . ?
C37 C39 H39A 109.5 . . ?
C37 C39 H39B 109.5 . . ?
H39A C39 H39B 109.5 . . ?
C37 C39 H39C 109.5 . . ?
H39A C39 H39C 109.5 . . ?
H39B C39 H39C 109.5 . . ?
C42 C40 C41 109.6(7) . . ?
C42 C40 C32 110.8(7) . . ?
C41 C40 C32 113.6(7) . . ?
C42 C40 H40 107.5 . . ?
C41 C40 H40 107.5 . . ?
C32 C40 H40 107.5 . . ?
C40 C41 H41A 109.5 . . ?
C40 C41 H41B 109.5 . . ?
H41A C41 H41B 109.5 . . ?
C40 C41 H41C 109.5 . . ?
H41A C41 H41C 109.5 . . ?
H41B C41 H41C 109.5 . . ?
C40 C42 H42A 109.5 . . ?
C40 C42 H42B 109.5 . . ?
H42A C42 H42B 109.5 . . ?
C40 C42 H42C 109.5 . . ?
H42A C42 H42C 109.5 . . ?
H42B C42 H42C 109.5 . . ?
N3 C43 C44 113.4(7) . . ?
N3 C43 H43A 108.9 . . ?
C44 C43 H43A 108.9 . . ?
N3 C43 H43B 108.9 . . ?
C44 C43 H43B 108.9 . . ?
H43A C43 H43B 107.7 . . ?
C45 C44 C49 118.3(9) . . ?
C45 C44 C43 120.0(9) . . ?
C49 C44 C43 121.6(8) . . ?
C44 C45 C46 120.6(11) . . ?
C44 C45 H45 119.7 . . ?
C46 C45 H45 119.7 . . ?
C47 C46 C45 119.9(11) . . ?
C47 C46 H46 120.0 . . ?
C45 C46 H46 120.0 . . ?
C46 C47 C48 120.4(10) . . ?
C46 C47 H47 119.8 . . ?
C48 C47 H47 119.8 . . ?
C49 C48 C47 119.4(12) . . ?
C49 C48 H48 120.3 . . ?
C47 C48 H48 120.3 . . ?
C48 C49 C44 121.4(11) . . ?
C48 C49 H49 119.3 . . ?
C44 C49 H49 119.3 . . ?
N3 C50 C51 113.5(7) . . ?
N3 C50 H50A 108.9 . . ?
C51 C50 H50A 108.9 . . ?
N3 C50 H50B 108.9 . . ?
C51 C50 H50B 108.9 . . ?
H50A C50 H50B 107.7 . . ?
C52 C51 C56 117.3(9) . . ?
C52 C51 C50 120.6(9) . . ?
C56 C51 C50 122.0(8) . . ?
C53 C52 C51 121.3(10) . . ?
C53 C52 H52 119.4 . . ?
C51 C52 H52 119.4 . . ?
C52 C53 C54 120.0(9) . . ?
C52 C53 H53 120.0 . . ?
C54 C53 H53 120.0 . . ?
C55 C54 C53 118.9(10) . . ?
C55 C54 H54 120.6 . . ?
C53 C54 H54 120.6 . . ?
C54 C55 C56 121.7(11) . . ?
C54 C55 H55 119.1 . . ?
C56 C55 H55 119.1 . . ?
C55 C56 C51 120.8(9) . . ?
C55 C56 H56 119.6 . . ?
C51 C56 H56 119.6 . . ?
C18 N1 C31 129.2(6) . . ?
C18 N1 Lu1 96.0(5) . . ?
C31 N1 Lu1 131.9(5) . . ?
C18 N2 C19 130.0(6) . . ?
C18 N2 Lu1 93.9(4) . . ?
C19 N2 Lu1 133.6(5) . . ?
C18 N3 C50 124.9(6) . . ?
C18 N3 C43 120.5(6) . . ?
C50 N3 C43 114.6(6) . . ?
C2 O1 Lu1 132.8(5) . . ?
C2 O1 Lu1 121.6(5) . 2_565 ?
Lu1 O1 Lu1 105.4(2) . 2_565 ?
C5 P1 C6 101.8(4) . . ?
C5 P1 C12 101.5(5) . . ?
C6 P1 C12 103.2(5) . . ?

loop_
_geom_bond_atom_site_label_1
_geom_bond_atom_site_label_2
_geom_bond_distance
_geom_bond_site_symmetry_2
_geom_bond_publ_flag
Lu1 O1 2.183(5) . ?
Lu1 O1 2.197(5) 2_565 ?
Lu1 N1 2.295(6) . ?
Lu1 N2 2.324(6) . ?
Lu1 C1 2.341(9) . ?
Lu1 C18 2.768(7) . ?
Lu1 Lu1 3.4851(8) 2_565 ?
C1 H1A 0.9800 . ?
C1 H1B 0.9800 . ?
C1 H1C 0.9800 . ?
C2 O1 1.421(9) . ?
C2 C3 1.513(12) . ?
C2 H2A 0.9900 . ?
C2 H2B 0.9900 . ?
C3 C4 1.532(11) . ?
C3 H3A 0.9900 . ?
C3 H3B 0.9900 . ?
C4 C5 1.490(12) . ?
C4 H4A 0.9900 . ?
C4 H4B 0.9900 . ?
C5 P1 1.809(9) . ?
C5 H5A 0.9900 . ?
C5 H5B 0.9900 . ?
C6 C11 1.389(14) . ?
C6 C7 1.405(15) . ?
C6 P1 1.839(9) . ?
C7 C8 1.385(15) . ?
C7 H7 0.9500 . ?
C8 C9 1.336(17) . ?
C8 H8 0.9500 . ?
C9 C10 1.418(18) . ?
C9 H9 0.9500 . ?
C10 C11 1.376(15) . ?
C10 H10 0.9500 . ?
C11 H11 0.9500 . ?
C12 C17 1.360(16) . ?
C12 C13 1.397(17) . ?
C12 P1 1.840(12) . ?
C13 C14 1.358(19) . ?
C13 H13 0.9500 . ?
C14 C15 1.33(2) . ?
C14 H14 0.9500 . ?
C15 C16 1.36(2) . ?
C15 H15 0.9500 . ?
C16 C17 1.38(2) . ?
C16 H16 0.9500 . ?
C17 H17 0.9500 . ?
C18 N1 1.327(9) . ?
C18 N2 1.355(9) . ?
C18 N3 1.375(9) . ?
C19 C24 1.398(12) . ?
C19 C20 1.419(12) . ?
C19 N2 1.421(9) . ?
C20 C21 1.384(12) . ?
C20 C28 1.538(14) . ?
C21 C22 1.364(15) . ?
C21 H21 0.9500 . ?
C22 C23 1.346(15) . ?
C22 H22 0.9500 . ?
C23 C24 1.413(13) . ?
C23 H23 0.9500 . ?
C24 C25 1.537(14) . ?
C25 C26 1.502(13) . ?
C25 C27 1.535(15) . ?
C25 H25 1.0000 . ?
C26 H26A 0.9800 . ?
C26 H26B 0.9800 . ?
C26 H26C 0.9800 . ?
C27 H27A 0.9800 . ?
C27 H27B 0.9800 . ?
C27 H27C 0.9800 . ?
C28 C29 1.479(17) . ?
C28 C30 1.572(16) . ?
C28 H28 1.0000 . ?
C29 H29A 0.9800 . ?
C29 H29B 0.9800 . ?
C29 H29C 0.9800 . ?
C30 H30A 0.9800 . ?
C30 H30B 0.9800 . ?
C30 H30C 0.9800 . ?
C31 C36 1.404(11) . ?
C31 C32 1.411(11) . ?
C31 N1 1.421(9) . ?
C32 C33 1.392(12) . ?
C32 C40 1.534(11) . ?
C33 C34 1.372(13) . ?
C33 H33 0.9500 . ?
C34 C35 1.387(13) . ?
C34 H34 0.9500 . ?
C35 C36 1.386(11) . ?
C35 H35 0.9500 . ?
C36 C37 1.529(12) . ?
C37 C39 1.507(14) . ?
C37 C38 1.533(13) . ?
C37 H37 1.0000 . ?
C38 H38A 0.9800 . ?
C38 H38B 0.9800 . ?
C38 H38C 0.9800 . ?
C39 H39A 0.9800 . ?
C39 H39B 0.9800 . ?
C39 H39C 0.9800 . ?
C40 C42 1.504(12) . ?
C40 C41 1.525(12) . ?
C40 H40 1.0000 . ?
C41 H41A 0.9800 . ?
C41 H41B 0.9800 . ?
C41 H41C 0.9800 . ?
C42 H42A 0.9800 . ?
C42 H42B 0.9800 . ?
C42 H42C 0.9800 . ?
C43 N3 1.495(10) . ?
C43 C44 1.525(11) . ?
C43 H43A 0.9900 . ?
C43 H43B 0.9900 . ?
C44 C45 1.373(12) . ?
C44 C49 1.376(14) . ?
C45 C46 1.401(15) . ?
C45 H45 0.9500 . ?
C46 C47 1.330(19) . ?
C46 H46 0.9500 . ?
C47 C48 1.395(19) . ?
C47 H47 0.9500 . ?
C48 C49 1.362(15) . ?
C48 H48 0.9500 . ?
C49 H49 0.9500 . ?
C50 N3 1.467(10) . ?
C50 C51 1.509(12) . ?
C50 H50A 0.9900 . ?
C50 H50B 0.9900 . ?
C51 C52 1.383(12) . ?
C51 C56 1.391(13) . ?
C52 C53 1.376(15) . ?
C52 H52 0.9500 . ?
C53 C54 1.393(15) . ?
C53 H53 0.9500 . ?
C54 C55 1.344(14) . ?
C54 H54 0.9500 . ?
C55 C56 1.370(14) . ?
C55 H55 0.9500 . ?
C56 H56 0.9500 . ?
